data_4128340
loop_
_publ_author_name
'Fager, Diana C.'
'Lee, KyungA'
'Hoveyda, Amir H.'

_publ_section_title
;
 Catalytic Enantioselective Addition of an Allyl Group to Ketones
 Containing a Tri-, a Di-, or a Monohalomethyl Moiety. Stereochemical
 Control Based on Distinctive Electronic and Steric Attributes of C-Cl,
 C-Br, and C-F Bonds.
;
_journal_issue 40
_journal_name_full 'Journal of the American Chemical Society'
_journal_page_first 16125
_journal_page_last 16138
_journal_paper_doi 10.1021/jacs.9b08443
_journal_volume 141
_journal_year 2019
_chemical_absolute_configuration ad
_chemical_formula_moiety 'C17 H16 Br F O3'
_chemical_formula_sum 'C17 H16 Br F O3'
_chemical_formula_weight 367.21
_space_group_crystal_system orthorhombic
_space_group_IT_number 19
_space_group_name_Hall 'P 2ac 2ab'
_space_group_name_H-M_alt 'P 21 21 21'
_symmetry_space_group_name_Hall 'P 2ac 2ab'
_symmetry_space_group_name_H-M 'P 21 21 21'
_atom_sites_solution_hydrogens mixed
_atom_sites_solution_primary dual
_atom_sites_solution_secondary difmap
_audit_creation_method SHELXL-2016/6
_cell_angle_alpha 90
_cell_angle_beta 90
_cell_angle_gamma 90
_cell_formula_units_Z 4
_cell_length_a 5.7046(3)
_cell_length_b 7.4441(4)
_cell_length_c 35.724(2)
_cell_measurement_reflns_used 9914
_cell_measurement_temperature 100(2)
_cell_measurement_theta_max 69.84
_cell_measurement_theta_min 2.47
_cell_volume 1517.04(14)
_computing_cell_refinement 'SAINT (Bruker, 2014)'
_computing_data_collection 'APEX2 (Bruker, 2014)'
_computing_data_reduction 'SAINT (Bruker, 2014)'
_computing_molecular_graphics 'Bruker SHELXTL'
_computing_publication_material 'Bruker SHELXTL'
_computing_structure_refinement 'SHELXL-2016/6 (Sheldrick, 2016)'
_computing_structure_solution 'SHELXT 2016/6 (Sheldrick, 2016)'
_diffrn_ambient_temperature 100(2)
_diffrn_measured_fraction_theta_full 0.999
_diffrn_measured_fraction_theta_max 0.993
_diffrn_measurement_device_type 'Bruker Kappa DUO CCD diffractometer'
_diffrn_measurement_method '\f and \w scans'
_diffrn_radiation_monochromator mirrors
_diffrn_radiation_type CuK\a
_diffrn_radiation_wavelength 1.54178
_diffrn_reflns_av_R_equivalents 0.0471
_diffrn_reflns_av_unetI/netI 0.0280
_diffrn_reflns_Laue_measured_fraction_full 0.999
_diffrn_reflns_Laue_measured_fraction_max 0.993
_diffrn_reflns_limit_h_max 6
_diffrn_reflns_limit_h_min -6
_diffrn_reflns_limit_k_max 8
_diffrn_reflns_limit_k_min -7
_diffrn_reflns_limit_l_max 42
_diffrn_reflns_limit_l_min -43
_diffrn_reflns_number 16996
_diffrn_reflns_point_group_measured_fraction_full 0.999
_diffrn_reflns_point_group_measured_fraction_max 0.992
_diffrn_reflns_theta_full 67.679
_diffrn_reflns_theta_max 69.834
_diffrn_reflns_theta_min 2.474
_diffrn_source 'microfocus sealed tube'
_diffrn_source_type 'Incoatec I\uS'
_exptl_absorpt_coefficient_mu 3.889
_exptl_absorpt_correction_T_max 0.7533
_exptl_absorpt_correction_T_min 0.5277
_exptl_absorpt_correction_type multi-scan
_exptl_absorpt_process_details
;
Sheldrick, G.M. (2016). SADABS. Bruker AXS Inc. Madison, WI USA.
;
_exptl_crystal_colour colorless
_exptl_crystal_density_diffrn 1.608
_exptl_crystal_density_meas ?
_exptl_crystal_density_method none
_exptl_crystal_description plate
_exptl_crystal_F_000 744
_exptl_crystal_size_max 0.440
_exptl_crystal_size_mid 0.340
_exptl_crystal_size_min 0.080
_refine_diff_density_max 0.907
_refine_diff_density_min -0.774
_refine_diff_density_rms 0.105
_refine_ls_abs_structure_details
;
 Flack x determined using 1101 quotients [(I+)-(I-)]/[(I+)+(I-)]
 (Parsons, Flack and Wagner, Acta Cryst. B69 (2013) 249-259).
;
_refine_ls_abs_structure_Flack -0.008(14)
_refine_ls_extinction_method none
_refine_ls_goodness_of_fit_ref 1.300
_refine_ls_hydrogen_treatment mixed
_refine_ls_matrix_type full
_refine_ls_number_parameters 203
_refine_ls_number_reflns 2841
_refine_ls_number_restraints 1
_refine_ls_restrained_S_all 1.300
_refine_ls_R_factor_all 0.0445
_refine_ls_R_factor_gt 0.0444
_refine_ls_shift/su_max 0.001
_refine_ls_shift/su_mean 0.000
_refine_ls_structure_factor_coef Fsqd
_refine_ls_weighting_details 'w=1/[\s^2^(Fo^2^)+(0.0237P)^2^+4.5260P] where P=(Fo^2^+2Fc^2^)/3'
_refine_ls_weighting_scheme calc
_refine_ls_wR_factor_gt 0.1143
_refine_ls_wR_factor_ref 0.1144
_reflns_Friedel_coverage 0.670
_reflns_Friedel_fraction_full 0.998
_reflns_Friedel_fraction_max 0.991
_reflns_number_gt 2833
_reflns_number_total 2841
_reflns_threshold_expression 'I > 2\s(I)'
_cod_data_source_file ja9b08443_si_005.cif
_cod_data_source_block C17H16BrFO3
_cod_depositor_comments
;
The following automatic conversions were performed:

'_exptl_crystal_density_meas' value 'not measured' was changed to '?'
- the value is perceived as not measured.

Automatic conversion script
Id: cif_fix_values 4973 2017-02-22 13:04:09Z antanas 
;
_cod_original_cell_volume 1517.06(14)
_cod_database_code 4128340
_shelx_shelxl_version_number 2016/6
_shelx_space_group_comment
;
The symmetry employed for this shelxl refinement is uniquely defined
by the following loop, which should always be used as a source of
symmetry information in preference to the above space-group names.
They are only intended as comments.
;
_shelx_estimated_absorpt_t_min 0.279
_shelx_estimated_absorpt_t_max 0.746

loop_
_space_group_symop_operation_xyz
'x, y, z'
'-x+1/2, -y, z+1/2'
'-x, y+1/2, -z+1/2'
'x+1/2, -y+1/2, -z'

loop_
_atom_site_label
_atom_site_type_symbol
_atom_site_fract_x
_atom_site_fract_y
_atom_site_fract_z
_atom_site_U_iso_or_equiv
_atom_site_adp_type
_atom_site_occupancy
_atom_site_site_symmetry_order
_atom_site_calc_flag
_atom_site_refinement_flags_posn
_atom_site_refinement_flags_adp
Br1 Br 1.05900(15) 1.06393(10) 0.25551(2) 0.0342(2) Uani 1 1 d . .
F1 F 0.4998(8) 0.1606(5) 0.48480(10) 0.0342(11) Uani 1 1 d . .
O1 O 0.8253(10) 0.3426(8) 0.44136(13) 0.0321(11) Uani 1 1 d D .
H1O H 0.845(14) 0.318(11) 0.4640(9) 0.03(2) Uiso 1 1 d D .
O2 O 0.7070(9) 0.7564(6) 0.42558(13) 0.0276(11) Uani 1 1 d . .
O3 O 1.0610(11) 0.8587(7) 0.44263(12) 0.0347(11) Uani 1 1 d . .
C1 C 0.7027(12) 0.3548(9) 0.36880(19) 0.0231(13) Uani 1 1 d . .
H1 H 0.845268 0.302607 0.377210 0.028 Uiso 1 1 calc R U
C2 C 0.6663(13) 0.3781(8) 0.33089(19) 0.0237(14) Uani 1 1 d . .
H2 H 0.783030 0.341669 0.313509 0.028 Uiso 1 1 calc R U
C3 C 0.4583(13) 0.4553(8) 0.31811(16) 0.0234(13) Uani 1 1 d . .
H3 H 0.434095 0.474626 0.292113 0.028 Uiso 1 1 calc R U
C4 C 0.2887(12) 0.5029(9) 0.34359(19) 0.0244(14) Uani 1 1 d . .
H4 H 0.145150 0.552856 0.335000 0.029 Uiso 1 1 calc R U
C5 C 0.3245(12) 0.4789(8) 0.38178(18) 0.0219(13) Uani 1 1 d . .
H5 H 0.205409 0.512216 0.399023 0.026 Uiso 1 1 calc R U
C6 C 0.5346(13) 0.4061(8) 0.39493(16) 0.0225(13) Uani 1 1 d . .
C7 C 0.5811(13) 0.3762(9) 0.43669(17) 0.0234(13) Uani 1 1 d . .
C8 C 0.5006(11) 0.5337(9) 0.46163(17) 0.0250(15) Uani 1 1 d . .
H8A H 0.348150 0.578403 0.452196 0.030 Uiso 1 1 calc R U
H8B H 0.475220 0.488345 0.487361 0.030 Uiso 1 1 calc R U
C9 C 0.6696(16) 0.6880(10) 0.46321(18) 0.0339(18) Uani 1 1 d . .
H9A H 0.605721 0.784375 0.479364 0.041 Uiso 1 1 calc R U
H9B H 0.820432 0.647491 0.474009 0.041 Uiso 1 1 calc R U
C10 C 0.9133(13) 0.8338(8) 0.41905(17) 0.0241(14) Uani 1 1 d . .
C11 C 0.9406(13) 0.8842(8) 0.37875(16) 0.0213(12) Uani 1 1 d . .
C12 C 1.1489(13) 0.9701(9) 0.36829(19) 0.0281(15) Uani 1 1 d . .
H12 H 1.266474 0.993108 0.386510 0.034 Uiso 1 1 calc R U
C13 C 1.1839(12) 1.0213(8) 0.33167(19) 0.0253(14) Uani 1 1 d . .
H13 H 1.324310 1.080691 0.324471 0.030 Uiso 1 1 calc R U
C14 C 1.0121(12) 0.9851(8) 0.30568(16) 0.0232(15) Uani 1 1 d . .
C15 C 0.8054(12) 0.8973(8) 0.31514(18) 0.0212(13) Uani 1 1 d . .
H15 H 0.688978 0.873326 0.296791 0.025 Uiso 1 1 calc R U
C16 C 0.7738(11) 0.8459(9) 0.35192(18) 0.0208(13) Uani 1 1 d . .
H16 H 0.635398 0.783230 0.358869 0.025 Uiso 1 1 calc R U
C17 C 0.4486(15) 0.2060(9) 0.44716(17) 0.0290(15) Uani 1 1 d . .
H17A H 0.277936 0.225636 0.444198 0.035 Uiso 1 1 calc R U
H17B H 0.495816 0.106486 0.430397 0.035 Uiso 1 1 calc R U

loop_
_atom_site_aniso_label
_atom_site_aniso_U_11
_atom_site_aniso_U_22
_atom_site_aniso_U_33
_atom_site_aniso_U_23
_atom_site_aniso_U_13
_atom_site_aniso_U_12
Br1 0.0538(5) 0.0265(3) 0.0224(3) 0.0022(3) 0.0099(3) -0.0041(4)
F1 0.052(3) 0.030(2) 0.0209(18) 0.0067(15) 0.0041(17) -0.0025(19)
O1 0.030(3) 0.046(3) 0.019(2) 0.003(2) -0.001(2) 0.005(3)
O2 0.036(3) 0.026(2) 0.020(2) 0.0014(19) 0.004(2) -0.007(2)
O3 0.042(3) 0.038(3) 0.024(2) 0.0005(19) -0.003(3) -0.007(3)
C1 0.023(3) 0.017(3) 0.030(3) 0.002(3) -0.001(3) -0.001(3)
C2 0.031(4) 0.017(3) 0.023(3) -0.002(2) 0.007(3) -0.002(3)
C3 0.034(3) 0.017(3) 0.019(3) 0.002(2) -0.002(3) -0.008(3)
C4 0.022(3) 0.024(3) 0.027(3) 0.002(3) -0.003(3) -0.001(3)
C5 0.021(3) 0.019(3) 0.026(3) -0.002(2) 0.004(3) 0.003(3)
C6 0.031(4) 0.017(3) 0.020(3) 0.001(2) 0.000(3) -0.007(3)
C7 0.021(3) 0.028(3) 0.021(3) 0.002(2) 0.001(3) 0.001(3)
C8 0.026(4) 0.031(4) 0.018(3) 0.002(2) 0.002(2) -0.003(3)
C9 0.054(5) 0.031(4) 0.017(3) -0.003(3) 0.005(3) -0.015(4)
C10 0.032(4) 0.016(3) 0.024(3) -0.002(2) -0.001(3) 0.002(3)
C11 0.026(3) 0.015(3) 0.023(3) -0.003(2) 0.005(3) -0.001(3)
C12 0.040(4) 0.019(4) 0.026(3) -0.004(3) -0.002(3) 0.001(3)
C13 0.025(3) 0.020(3) 0.031(3) -0.003(3) 0.008(3) -0.002(3)
C14 0.039(4) 0.015(3) 0.015(3) 0.002(2) 0.007(3) 0.004(3)
C15 0.019(3) 0.018(3) 0.026(3) -0.001(2) 0.001(3) 0.001(3)
C16 0.018(3) 0.017(3) 0.028(3) -0.002(3) 0.000(3) 0.000(3)
C17 0.040(4) 0.029(3) 0.018(3) 0.005(2) 0.003(3) 0.009(4)

loop_
_atom_type_symbol
_atom_type_description
_atom_type_scat_dispersion_real
_atom_type_scat_dispersion_imag
_atom_type_scat_source
C C 0.0181 0.0091 'International Tables Vol C Tables 4.2.6.8 and 6.1.1.4'
H H 0.0000 0.0000 'International Tables Vol C Tables 4.2.6.8 and 6.1.1.4'
Br Br -0.6763 1.2805 'International Tables Vol C Tables 4.2.6.8 and 6.1.1.4'
F F 0.0727 0.0534 'International Tables Vol C Tables 4.2.6.8 and 6.1.1.4'
O O 0.0492 0.0322 'International Tables Vol C Tables 4.2.6.8 and 6.1.1.4'

loop_
_geom_angle_atom_site_label_1
_geom_angle_atom_site_label_2
_geom_angle_atom_site_label_3
_geom_angle
C7 O1 H1O 107(6)
C10 O2 C9 116.3(6)
C2 C1 C6 121.3(6)
C2 C1 H1 119.3
C6 C1 H1 119.3
C1 C2 C3 120.0(6)
C1 C2 H2 120.0
C3 C2 H2 120.0
C4 C3 C2 119.2(6)
C4 C3 H3 120.4
C2 C3 H3 120.4
C3 C4 C5 120.8(6)
C3 C4 H4 119.6
C5 C4 H4 119.6
C4 C5 C6 120.4(6)
C4 C5 H5 119.8
C6 C5 H5 119.8
C1 C6 C5 118.2(6)
C1 C6 C7 119.6(6)
C5 C6 C7 122.2(6)
O1 C7 C17 108.1(6)
O1 C7 C6 108.0(5)
C17 C7 C6 105.9(5)
O1 C7 C8 110.9(6)
C17 C7 C8 110.1(5)
C6 C7 C8 113.6(5)
C9 C8 C7 114.3(6)
C9 C8 H8A 108.7
C7 C8 H8A 108.7
C9 C8 H8B 108.7
C7 C8 H8B 108.7
H8A C8 H8B 107.6
O2 C9 C8 109.1(5)
O2 C9 H9A 109.9
C8 C9 H9A 109.9
O2 C9 H9B 109.9
C8 C9 H9B 109.9
H9A C9 H9B 108.3
O3 C10 O2 124.2(6)
O3 C10 C11 124.1(7)
O2 C10 C11 111.7(6)
C16 C11 C12 119.6(6)
C16 C11 C10 123.0(6)
C12 C11 C10 117.4(6)
C13 C12 C11 120.2(6)
C13 C12 H12 119.9
C11 C12 H12 119.9
C14 C13 C12 118.9(6)
C14 C13 H13 120.6
C12 C13 H13 120.6
C13 C14 C15 122.1(6)
C13 C14 Br1 118.3(5)
C15 C14 Br1 119.5(5)
C16 C15 C14 118.2(6)
C16 C15 H15 120.9
C14 C15 H15 120.9
C11 C16 C15 120.9(6)
C11 C16 H16 119.5
C15 C16 H16 119.5
F1 C17 C7 109.2(6)
F1 C17 H17A 109.8
C7 C17 H17A 109.8
F1 C17 H17B 109.8
C7 C17 H17B 109.8
H17A C17 H17B 108.3

loop_
_geom_bond_atom_site_label_1
_geom_bond_atom_site_label_2
_geom_bond_distance
Br1 C14 1.905(6)
F1 C17 1.417(7)
O1 C7 1.425(9)
O1 H1O 0.84(3)
O2 C10 1.331(9)
O2 C9 1.453(8)
O3 C10 1.206(9)
C1 C2 1.381(9)
C1 C6 1.392(9)
C1 H1 0.9500
C2 C3 1.395(10)
C2 H2 0.9500
C3 C4 1.375(10)
C3 H3 0.9500
C4 C5 1.391(9)
C4 H4 0.9500
C5 C6 1.396(9)
C5 H5 0.9500
C6 C7 1.532(8)
C7 C17 1.522(10)
C7 C8 1.543(9)
C8 C9 1.501(10)
C8 H8A 0.9900
C8 H8B 0.9900
C9 H9A 0.9900
C9 H9B 0.9900
C10 C11 1.496(8)
C11 C16 1.380(9)
C11 C12 1.400(10)
C12 C13 1.377(10)
C12 H12 0.9500
C13 C14 1.377(10)
C13 H13 0.9500
C14 C15 1.390(9)
C15 C16 1.380(9)
C15 H15 0.9500
C16 H16 0.9500
C17 H17A 0.9900
C17 H17B 0.9900

loop_
_geom_hbond_atom_site_label_D
_geom_hbond_atom_site_label_H
_geom_hbond_atom_site_label_A
_geom_hbond_distance_DH
_geom_hbond_distance_HA
_geom_hbond_distance_DA
_geom_hbond_angle_DHA
_geom_hbond_site_symmetry_A
O1 H1O F1 0.84(3) 2.04(4) 2.819(6) 155(8) 4_556

loop_
_geom_torsion_atom_site_label_1
_geom_torsion_atom_site_label_2
_geom_torsion_atom_site_label_3
_geom_torsion_atom_site_label_4
_geom_torsion
C6 C1 C2 C3 0.3(10)
C1 C2 C3 C4 -1.7(9)
C2 C3 C4 C5 1.5(10)
C3 C4 C5 C6 0.2(10)
C2 C1 C6 C5 1.3(10)
C2 C1 C6 C7 179.5(6)
C4 C5 C6 C1 -1.6(9)
C4 C5 C6 C7 -179.6(6)
C1 C6 C7 O1 15.7(8)
C5 C6 C7 O1 -166.2(6)
C1 C6 C7 C17 -99.9(7)
C5 C6 C7 C17 78.2(7)
C1 C6 C7 C8 139.2(6)
C5 C6 C7 C8 -42.7(9)
O1 C7 C8 C9 40.7(8)
C17 C7 C8 C9 160.3(6)
C6 C7 C8 C9 -81.2(8)
C10 O2 C9 C8 -152.0(6)
C7 C8 C9 O2 58.7(8)
C9 O2 C10 O3 -4.3(10)
C9 O2 C10 C11 174.9(5)
O3 C10 C11 C16 176.5(7)
O2 C10 C11 C16 -2.8(9)
O3 C10 C11 C12 -1.9(9)
O2 C10 C11 C12 178.8(6)
C16 C11 C12 C13 2.1(10)
C10 C11 C12 C13 -179.4(6)
C11 C12 C13 C14 -0.6(10)
C12 C13 C14 C15 -0.5(10)
C12 C13 C14 Br1 178.0(5)
C13 C14 C15 C16 0.1(9)
Br1 C14 C15 C16 -178.4(5)
C12 C11 C16 C15 -2.5(9)
C10 C11 C16 C15 179.1(6)
C14 C15 C16 C11 1.4(9)
O1 C7 C17 F1 59.4(7)
C6 C7 C17 F1 174.9(6)
C8 C7 C17 F1 -61.9(7)
